data_7101993
loop_
_publ_author_name
'Rosenthal, Joel'
'Chng, Leng Leng'
'Fried, Stephen D'
'Nocera, Daniel G'

_publ_section_title
;
 Stereochemical control of H2O2 dismutation by Hangman porphyrins.
;
_journal_issue 25
_journal_name_full 'Chemical communications (Cambridge, England)'
_journal_page_first 2642
_journal_page_last 2644
_journal_paper_doi 10.1039/b616884a
_journal_year 2007
_chemical_formula_moiety 'C H F N O'
_chemical_formula_sum 'C62 H39 F15 N4 O3'
_chemical_formula_weight 1172.97
_chemical_name_systematic
;
?
;
_space_group_IT_number 29
_symmetry_cell_setting orthorhombic
_symmetry_space_group_name_Hall 'P 2c -2ac'
_symmetry_space_group_name_H-M 'P c a 21'
_atom_sites_solution_hydrogens geom
_atom_sites_solution_primary direct
_atom_sites_solution_secondary difmap
_audit_creation_method SHELXL-97
_cell_angle_alpha 90.00
_cell_angle_beta 90.00
_cell_angle_gamma 90.00
_cell_formula_units_Z 4
_cell_length_a 23.784(3)
_cell_length_b 14.5290(16)
_cell_length_c 16.258(2)
_cell_measurement_reflns_used 5035
_cell_measurement_temperature 183(2)
_cell_measurement_theta_max 28.75
_cell_measurement_theta_min 2.12
_cell_volume 5618.1(12)
_computing_cell_refinement 'Bruker SMART'
_computing_data_collection 'Bruker SMART'
_computing_data_reduction 'Bruker SMART'
_computing_molecular_graphics 'Bruker SHELXTL'
_computing_publication_material 'Bruker SHELXTL'
_computing_structure_refinement 'SHELXL-97 (Sheldrick, 1997)'
_computing_structure_solution 'SHELXS-97 (Sheldrick, 1990)'
_diffrn_ambient_temperature 183(2)
_diffrn_measured_fraction_theta_full 0.997
_diffrn_measured_fraction_theta_max 0.997
_diffrn_measurement_device_type 'CCD area detector'
_diffrn_measurement_method 'phi and omega scans'
_diffrn_radiation_monochromator graphite
_diffrn_radiation_source 'fine-focus sealed tube'
_diffrn_radiation_type MoK\a
_diffrn_radiation_wavelength 0.71073
_diffrn_reflns_av_R_equivalents 0.0786
_diffrn_reflns_av_sigmaI/netI 0.0706
_diffrn_reflns_limit_h_max 22
_diffrn_reflns_limit_h_min -22
_diffrn_reflns_limit_k_max 13
_diffrn_reflns_limit_k_min -9
_diffrn_reflns_limit_l_max 15
_diffrn_reflns_limit_l_min -15
_diffrn_reflns_number 15956
_diffrn_reflns_theta_full 20.00
_diffrn_reflns_theta_max 20.00
_diffrn_reflns_theta_min 2.12
_exptl_absorpt_coefficient_mu 0.120
_exptl_absorpt_correction_T_max 0.4117
_exptl_absorpt_correction_T_min 0.3156
_exptl_absorpt_correction_type empirical
_exptl_absorpt_process_details SADABS
_exptl_crystal_colour Purple
_exptl_crystal_density_diffrn 1.387
_exptl_crystal_density_meas ?
_exptl_crystal_density_method .
_exptl_crystal_description Plate
_exptl_crystal_F_000 248
_exptl_crystal_size_max 0.15
_exptl_crystal_size_mid 0.10
_exptl_crystal_size_min 0.04
_refine_diff_density_max 0.647
_refine_diff_density_min -0.223
_refine_diff_density_rms 0.059
_refine_ls_abs_structure_details 'Flack H D (1983), Acta Cryst. A39, 876-881'
_refine_ls_abs_structure_Flack 0.9(14)
_refine_ls_extinction_coef 0.0014(5)
_refine_ls_extinction_expression Fc^*^=kFc[1+0.001xFc^2^\l^3^/sin(2\q)]^-1/4^
_refine_ls_extinction_method SHELXL
_refine_ls_goodness_of_fit_ref 1.067
_refine_ls_hydrogen_treatment constr
_refine_ls_matrix_type full
_refine_ls_number_parameters 767
_refine_ls_number_reflns 5035
_refine_ls_number_restraints 1
_refine_ls_restrained_S_all 1.067
_refine_ls_R_factor_all 0.0955
_refine_ls_R_factor_gt 0.0708
_refine_ls_shift/su_max 0.000
_refine_ls_shift/su_mean 0.000
_refine_ls_structure_factor_coef Fsqd
_refine_ls_weighting_details 'calc w=1/[\s^2^(Fo^2^)+(0.1131P)^2^+0.4336P] where P=(Fo^2^+2Fc^2^)/3'
_refine_ls_weighting_scheme calc
_refine_ls_wR_factor_gt 0.1712
_refine_ls_wR_factor_ref 0.1842
_reflns_number_gt 3842
_reflns_number_total 5035
_reflns_threshold_expression >2sigma(I)
_cod_data_source_file b616884a.txt
_cod_data_source_block 002049m
_cod_depositor_comments
;
The following automatic conversions were performed:
'_symmetry_cell_setting' value 'Orthorhombic' changed to 'orthorhombic'
according to '/home/saulius/struct/CIF-dictionaries/cif_core.dic'
dictionary named 'cif_core.dic' version 2.4.1 from 2010-06-29.

Automatic conversion script
Id: cif_fix_enum 1527 2010-12-29 10:47:43Z saulius 
;
_cod_original_sg_symbol_H-M Pca21
_cod_database_code 7101993

loop_
_symmetry_equiv_pos_as_xyz
'x, y, z'
'-x, -y, z+1/2'
'x+1/2, -y, z'
'-x+1/2, y, z+1/2'

loop_
_atom_site_label
_atom_site_type_symbol
_atom_site_fract_x
_atom_site_fract_y
_atom_site_fract_z
_atom_site_U_iso_or_equiv
_atom_site_adp_type
_atom_site_occupancy
_atom_site_symmetry_multiplicity
_atom_site_calc_flag
_atom_site_refinement_flags
N1 N 0.3476(3) 0.5440(5) 0.0657(5) 0.045(2) Uani 1 1 d .
H1 H 0.3519 0.5886 0.1018 0.054 Uiso 1 1 calc R
N2 N 0.4190(3) 0.7069(5) 0.0731(5) 0.0434(19) Uani 1 1 d .
N3 N 0.3742(3) 0.7513(5) 0.2337(5) 0.046(2) Uani 1 1 d .
H3A H 0.3690 0.7066 0.1980 0.055 Uiso 1 1 calc R
N4 N 0.3005(3) 0.5897(5) 0.2236(5) 0.047(2) Uani 1 1 d .
O1 O 0.5382(3) 0.8835(4) 0.2319(4) 0.0567(19) Uani 1 1 d .
O2 O 0.5380(3) 0.7048(5) 0.2461(6) 0.089(3) Uani 1 1 d .
H2 H 0.5268 0.7541 0.2246 0.133 Uiso 1 1 calc R
O3 O 0.6159(3) 0.6398(5) 0.2816(4) 0.0613(19) Uani 1 1 d .
C1 C 0.4390(4) 0.8492(6) 0.1510(6) 0.039(2) Uani 1 1 d .
C2 C 0.4448(4) 0.7923(6) 0.0836(6) 0.041(2) Uani 1 1 d .
C3 C 0.4808(4) 0.8086(6) 0.0161(6) 0.041(2) Uani 1 1 d .
H3 H 0.5027 0.8624 0.0073 0.049 Uiso 1 1 calc R
C4 C 0.4786(4) 0.7345(7) -0.0335(7) 0.054(3) Uani 1 1 d .
H4 H 0.4998 0.7257 -0.0825 0.064 Uiso 1 1 calc R
C5 C 0.4382(4) 0.6708(6) 0.0008(7) 0.045(2) Uani 1 1 d .
C6 C 0.4204(4) 0.5877(6) -0.0339(6) 0.042(2) Uani 1 1 d .
C7 C 0.3792(4) 0.5319(6) -0.0041(6) 0.047(3) Uani 1 1 d .
C8 C 0.3583(4) 0.4497(7) -0.0458(6) 0.055(3) Uani 1 1 d .
H8 H 0.3727 0.4231 -0.0948 0.065 Uiso 1 1 calc R
C9 C 0.3144(5) 0.4189(6) -0.0005(6) 0.054(3) Uani 1 1 d .
H9 H 0.2913 0.3677 -0.0139 0.065 Uiso 1 1 calc R
C10 C 0.3084(4) 0.4756(6) 0.0701(6) 0.048(3) Uani 1 1 d .
C11 C 0.2695(4) 0.4660(6) 0.1344(7) 0.048(3) Uani 1 1 d .
C12 C 0.2661(4) 0.5192(6) 0.2059(6) 0.041(2) Uani 1 1 d .
C13 C 0.2284(4) 0.5051(7) 0.2731(6) 0.055(3) Uani 1 1 d .
H13 H 0.2001 0.4591 0.2763 0.066 Uiso 1 1 calc R
C14 C 0.2400(4) 0.5673(7) 0.3301(6) 0.051(3) Uani 1 1 d .
H14 H 0.2211 0.5739 0.3812 0.061 Uiso 1 1 calc R
C15 C 0.2862(4) 0.6234(6) 0.3015(6) 0.044(2) Uani 1 1 d .
C16 C 0.3099(4) 0.6971(6) 0.3397(6) 0.043(2) Uani 1 1 d .
C17 C 0.3498(4) 0.7558(6) 0.3094(6) 0.044(2) Uani 1 1 d .
C18 C 0.3700(4) 0.8385(7) 0.3483(6) 0.056(3) Uani 1 1 d .
H18 H 0.3610 0.8585 0.4023 0.067 Uiso 1 1 calc R
C19 C 0.4045(4) 0.8836(7) 0.2937(7) 0.055(3) Uani 1 1 d .
H19 H 0.4223 0.9413 0.3023 0.066 Uiso 1 1 calc R
C20 C 0.4085(4) 0.8270(7) 0.2209(7) 0.047(3) Uani 1 1 d .
C21 C 0.4485(4) 0.5584(7) -0.1116(7) 0.052(3) Uani 1 1 d .
C22 C 0.4925(5) 0.4962(8) -0.1158(8) 0.067(3) Uani 1 1 d .
C23 C 0.5184(5) 0.4688(9) -0.1864(11) 0.082(4) Uani 1 1 d .
C24 C 0.5012(7) 0.5091(11) -0.2599(10) 0.088(4) Uani 1 1 d .
C25 C 0.4586(6) 0.5692(9) -0.2605(7) 0.066(3) Uani 1 1 d .
C26 C 0.4321(5) 0.5948(7) -0.1887(7) 0.056(3) Uani 1 1 d .
C27 C 0.2270(5) 0.3907(8) 0.1214(6) 0.053(3) Uani 1 1 d .
C28 C 0.2411(5) 0.2995(8) 0.1290(6) 0.055(3) Uani 1 1 d .
C29 C 0.2041(6) 0.2295(7) 0.1075(6) 0.061(3) Uani 1 1 d .
C30 C 0.1493(6) 0.2526(11) 0.0864(7) 0.072(3) Uani 1 1 d .
C31 C 0.1335(6) 0.3439(11) 0.0799(8) 0.079(4) Uani 1 1 d .
C32 C 0.1713(5) 0.4075(8) 0.0981(7) 0.061(3) Uani 1 1 d .
C33 C 0.2880(4) 0.7200(7) 0.4233(6) 0.050(3) Uani 1 1 d .
C34 C 0.2417(5) 0.7739(8) 0.4354(7) 0.066(3) Uani 1 1 d .
C35 C 0.2223(5) 0.8003(8) 0.5114(9) 0.072(3) Uani 1 1 d .
C36 C 0.2494(5) 0.7691(8) 0.5785(8) 0.059(3) Uani 1 1 d .
C37 C 0.2937(5) 0.7158(7) 0.5721(7) 0.056(3) Uani 1 1 d .
C38 C 0.3137(4) 0.6907(7) 0.4947(7) 0.054(3) Uani 1 1 d .
C39 C 0.4669(4) 0.9397(6) 0.1466(6) 0.041(2) Uani 1 1 d .
C40 C 0.4438(4) 1.0119(6) 0.1021(6) 0.052(3) Uani 1 1 d .
H40 H 0.4097 1.0012 0.0731 0.062 Uiso 1 1 calc R
C41 C 0.4680(4) 1.0995(7) 0.0976(6) 0.056(3) Uani 1 1 d .
C42 C 0.5167(4) 1.1102(7) 0.1398(7) 0.054(3) Uani 1 1 d .
H42 H 0.5344 1.1688 0.1377 0.065 Uiso 1 1 calc R
C43 C 0.5431(4) 1.0413(7) 0.1863(6) 0.043(3) Uani 1 1 d .
C44 C 0.5158(4) 0.9579(7) 0.1862(6) 0.048(3) Uani 1 1 d .
C45 C 0.5947(4) 1.0585(7) 0.2384(9) 0.075(4) Uani 1 1 d .
C46 C 0.6233(4) 0.9674(7) 0.2627(6) 0.047(3) Uani 1 1 d .
C47 C 0.5935(4) 0.8868(7) 0.2579(6) 0.048(3) Uani 1 1 d .
C48 C 0.6177(4) 0.8022(6) 0.2788(5) 0.043(2) Uani 1 1 d .
C49 C 0.6732(4) 0.8045(7) 0.3085(6) 0.051(3) Uani 1 1 d .
H49 H 0.6903 0.7481 0.3243 0.061 Uiso 1 1 calc R
C50 C 0.7038(4) 0.8836(8) 0.3157(7) 0.056(3) Uani 1 1 d .
C51 C 0.6772(4) 0.9639(8) 0.2925(6) 0.056(3) Uani 1 1 d .
H51 H 0.6973 1.0200 0.2976 0.067 Uiso 1 1 calc R
C52 C 0.5902(5) 0.7141(8) 0.2694(6) 0.055(3) Uani 1 1 d .
C53 C 0.4416(5) 1.1782(7) 0.0492(8) 0.079(4) Uani 1 1 d .
C54 C 0.4802(7) 1.1984(12) -0.0237(13) 0.164(9) Uani 1 1 d .
H54A H 0.5168 1.2192 -0.0034 0.246 Uiso 1 1 calc R
H54B H 0.4633 1.2466 -0.0580 0.246 Uiso 1 1 calc R
H54C H 0.4851 1.1423 -0.0564 0.246 Uiso 1 1 calc R
C55 C 0.3830(5) 1.1540(7) 0.0151(8) 0.085(4) Uani 1 1 d .
H55A H 0.3667 1.2083 -0.0116 0.127 Uiso 1 1 calc R
H55B H 0.3585 1.1343 0.0603 0.127 Uiso 1 1 calc R
H55C H 0.3864 1.1041 -0.0251 0.127 Uiso 1 1 calc R
C56 C 0.4358(7) 1.2601(8) 0.1083(13) 0.151(8) Uani 1 1 d .
H56A H 0.4730 1.2863 0.1191 0.226 Uiso 1 1 calc R
H56B H 0.4191 1.2391 0.1601 0.226 Uiso 1 1 calc R
H56C H 0.4116 1.3070 0.0834 0.226 Uiso 1 1 calc R
C57 C 0.7633(5) 0.8867(8) 0.3492(7) 0.074(3) Uani 1 1 d .
C58 C 0.7653(6) 0.9550(10) 0.4256(8) 0.112(5) Uani 1 1 d .
H58A H 0.7370 0.9363 0.4662 0.168 Uiso 1 1 calc R
H58B H 0.7573 1.0178 0.4069 0.168 Uiso 1 1 calc R
H58C H 0.8027 0.9530 0.4507 0.168 Uiso 1 1 calc R
C59 C 0.8039(4) 0.9231(9) 0.2837(8) 0.083(4) Uani 1 1 d .
H59A H 0.8413 0.9312 0.3079 0.125 Uiso 1 1 calc R
H59B H 0.7902 0.9824 0.2630 0.125 Uiso 1 1 calc R
H59C H 0.8061 0.8790 0.2382 0.125 Uiso 1 1 calc R
C60 C 0.7841(6) 0.7925(9) 0.3768(10) 0.109(5) Uani 1 1 d .
H60A H 0.7580 0.7671 0.4176 0.164 Uiso 1 1 calc R
H60B H 0.8215 0.7986 0.4013 0.164 Uiso 1 1 calc R
H60C H 0.7860 0.7512 0.3292 0.164 Uiso 1 1 calc R
C61 C 0.5769(5) 1.1086(9) 0.3218(9) 0.101(4) Uani 1 1 d .
H61A H 0.6106 1.1216 0.3545 0.151 Uiso 1 1 calc R
H61B H 0.5516 1.0686 0.3531 0.151 Uiso 1 1 calc R
H61C H 0.5577 1.1665 0.3088 0.151 Uiso 1 1 calc R
C62 C 0.6365(5) 1.1208(9) 0.1961(10) 0.124(6) Uani 1 1 d .
H62A H 0.6492 1.0920 0.1448 0.185 Uiso 1 1 calc R
H62B H 0.6689 1.1308 0.2323 0.185 Uiso 1 1 calc R
H62C H 0.6187 1.1799 0.1838 0.185 Uiso 1 1 calc R
F1 F 0.5096(3) 0.4592(4) -0.0430(5) 0.095(2) Uani 1 1 d .
F2 F 0.5615(3) 0.4118(6) -0.1835(5) 0.131(3) Uani 1 1 d .
F3 F 0.5271(3) 0.4860(6) -0.3294(5) 0.124(3) Uani 1 1 d .
F4 F 0.4420(3) 0.6065(5) -0.3322(4) 0.096(2) Uani 1 1 d .
F5 F 0.3899(3) 0.6560(4) -0.1909(4) 0.0735(17) Uani 1 1 d .
F6 F 0.2934(3) 0.2743(4) 0.1523(4) 0.0788(18) Uani 1 1 d .
F7 F 0.2208(3) 0.1407(4) 0.1159(4) 0.087(2) Uani 1 1 d .
F8 F 0.1148(3) 0.1814(5) 0.0670(4) 0.100(2) Uani 1 1 d .
F9 F 0.0825(3) 0.3609(6) 0.0565(6) 0.132(3) Uani 1 1 d .
F10 F 0.1548(3) 0.4942(5) 0.0928(5) 0.103(2) Uani 1 1 d .
F11 F 0.3608(3) 0.6404(4) 0.4877(3) 0.0782(19) Uani 1 1 d .
F12 F 0.3205(3) 0.6842(4) 0.6389(4) 0.092(2) Uani 1 1 d .
F13 F 0.2325(3) 0.7966(4) 0.6543(4) 0.094(2) Uani 1 1 d .
F14 F 0.1775(3) 0.8560(5) 0.5181(5) 0.104(2) Uani 1 1 d .
F15 F 0.2133(2) 0.8058(5) 0.3687(4) 0.087(2) Uani 1 1 d .

loop_
_atom_site_aniso_label
_atom_site_aniso_U_11
_atom_site_aniso_U_22
_atom_site_aniso_U_33
_atom_site_aniso_U_23
_atom_site_aniso_U_13
_atom_site_aniso_U_12
N1 0.062(5) 0.045(5) 0.029(5) -0.007(4) -0.006(4) -0.001(4)
N2 0.057(5) 0.038(5) 0.036(5) -0.001(4) -0.009(4) 0.001(4)
N3 0.052(5) 0.045(5) 0.041(6) -0.006(4) -0.007(4) -0.010(4)
N4 0.061(5) 0.038(5) 0.044(6) -0.001(4) -0.008(4) -0.011(4)
O1 0.041(4) 0.050(4) 0.079(5) 0.001(4) -0.011(4) -0.007(3)
O2 0.060(5) 0.052(5) 0.155(9) 0.024(5) -0.040(5) -0.003(4)
O3 0.059(5) 0.065(5) 0.060(5) 0.016(4) 0.000(4) -0.002(4)
C1 0.038(6) 0.050(7) 0.029(6) 0.021(5) 0.001(5) -0.005(5)
C2 0.052(6) 0.044(7) 0.026(6) 0.009(5) 0.002(5) -0.002(5)
C3 0.048(6) 0.027(6) 0.047(7) -0.005(5) -0.013(5) -0.011(5)
C4 0.049(7) 0.057(7) 0.055(7) 0.019(7) 0.015(5) 0.001(5)
C5 0.053(6) 0.036(6) 0.045(6) 0.006(6) -0.011(6) 0.007(5)
C6 0.055(6) 0.032(6) 0.039(6) -0.009(5) -0.001(5) -0.008(5)
C7 0.075(7) 0.041(6) 0.025(6) -0.007(5) -0.018(6) -0.006(6)
C8 0.065(8) 0.055(7) 0.044(6) 0.007(6) 0.002(6) 0.005(5)
C9 0.073(8) 0.052(6) 0.038(6) -0.006(6) -0.019(6) -0.007(6)
C10 0.058(7) 0.043(6) 0.045(7) 0.005(6) -0.010(6) -0.017(5)
C11 0.038(6) 0.040(6) 0.066(8) 0.012(6) -0.017(6) -0.018(5)
C12 0.049(6) 0.043(6) 0.030(6) -0.009(5) -0.008(5) -0.016(5)
C13 0.058(7) 0.065(7) 0.041(7) 0.007(6) 0.003(6) -0.018(5)
C14 0.053(7) 0.060(7) 0.040(6) -0.010(6) -0.005(5) -0.010(5)
C15 0.039(6) 0.038(6) 0.055(8) 0.002(6) -0.002(5) -0.011(5)
C16 0.046(6) 0.041(6) 0.042(6) 0.003(5) 0.002(5) -0.009(5)
C17 0.046(6) 0.048(7) 0.038(7) 0.001(6) -0.007(5) -0.004(5)
C18 0.053(7) 0.067(8) 0.048(7) -0.033(6) 0.005(6) -0.004(6)
C19 0.051(6) 0.044(6) 0.071(8) -0.019(7) 0.006(6) -0.013(5)
C20 0.042(6) 0.040(6) 0.060(8) 0.001(6) -0.023(6) 0.003(5)
C21 0.051(7) 0.049(7) 0.055(8) -0.007(6) 0.009(6) -0.020(6)
C22 0.065(8) 0.051(7) 0.084(10) 0.008(7) -0.002(8) 0.002(6)
C23 0.065(9) 0.088(10) 0.094(12) -0.036(9) 0.042(9) 0.010(7)
C24 0.104(11) 0.092(10) 0.068(11) -0.035(10) 0.037(9) -0.007(9)
C25 0.087(9) 0.071(8) 0.041(9) -0.010(7) 0.011(8) -0.017(7)
C26 0.064(7) 0.057(7) 0.048(8) 0.002(7) 0.007(7) -0.012(6)
C27 0.064(8) 0.060(8) 0.035(6) 0.000(5) 0.002(5) -0.005(7)
C28 0.051(7) 0.070(9) 0.044(7) 0.003(6) -0.002(6) -0.002(7)
C29 0.104(11) 0.040(7) 0.040(7) -0.008(5) 0.020(7) -0.023(8)
C30 0.069(10) 0.101(11) 0.046(7) -0.002(7) 0.003(6) -0.048(9)
C31 0.071(10) 0.092(11) 0.073(9) 0.014(8) -0.025(7) -0.021(9)
C32 0.065(9) 0.053(8) 0.065(8) -0.003(6) -0.017(6) -0.026(8)
C33 0.048(7) 0.054(7) 0.048(8) -0.008(6) -0.001(6) -0.014(5)
C34 0.061(8) 0.085(9) 0.050(8) 0.015(7) -0.011(7) -0.013(7)
C35 0.058(9) 0.088(9) 0.071(11) -0.013(8) 0.012(8) -0.005(7)
C36 0.057(8) 0.068(8) 0.053(9) -0.013(7) 0.013(7) -0.004(6)
C37 0.072(8) 0.063(7) 0.034(8) -0.002(6) -0.012(6) 0.004(6)
C38 0.057(7) 0.056(7) 0.047(8) -0.006(6) -0.021(7) -0.004(6)
C39 0.034(6) 0.031(6) 0.058(7) 0.007(5) -0.006(5) -0.003(5)
C40 0.060(7) 0.039(6) 0.057(7) -0.001(6) -0.010(5) -0.004(6)
C41 0.057(7) 0.058(8) 0.054(7) -0.007(6) -0.011(6) -0.003(6)
C42 0.059(7) 0.041(6) 0.062(7) 0.001(6) -0.008(6) -0.009(5)
C43 0.040(6) 0.035(6) 0.054(7) -0.010(5) 0.005(5) -0.008(5)
C44 0.035(6) 0.048(7) 0.061(7) 0.009(6) 0.003(6) 0.011(6)
C45 0.042(7) 0.064(8) 0.120(11) 0.017(8) -0.015(7) -0.010(6)
C46 0.054(7) 0.049(7) 0.038(6) 0.002(5) -0.005(5) -0.007(6)
C47 0.044(7) 0.058(8) 0.042(7) -0.002(5) 0.016(5) -0.007(6)
C48 0.049(7) 0.043(7) 0.038(6) 0.001(5) 0.001(5) 0.002(6)
C49 0.051(7) 0.063(7) 0.038(6) 0.000(5) -0.002(5) -0.003(6)
C50 0.040(6) 0.072(8) 0.056(7) 0.002(6) -0.002(6) -0.010(7)
C51 0.053(7) 0.067(8) 0.047(6) -0.003(6) -0.005(6) -0.006(6)
C52 0.061(8) 0.064(9) 0.040(7) 0.003(6) -0.004(6) 0.006(7)
C53 0.097(10) 0.044(7) 0.096(10) 0.026(7) -0.033(9) 0.002(6)
C54 0.111(13) 0.184(18) 0.20(2) 0.131(16) -0.002(13) 0.015(11)
C55 0.090(9) 0.069(8) 0.096(10) 0.040(7) -0.038(8) 0.005(7)
C56 0.148(14) 0.054(9) 0.25(2) -0.024(11) -0.125(15) 0.016(8)
C57 0.064(8) 0.082(9) 0.076(9) 0.024(7) -0.020(7) -0.018(7)
C58 0.096(11) 0.149(13) 0.092(11) -0.009(10) -0.031(9) -0.017(9)
C59 0.045(7) 0.103(10) 0.102(10) 0.016(8) -0.012(7) -0.012(6)
C60 0.090(10) 0.102(11) 0.135(13) 0.038(9) -0.056(9) -0.031(8)
C61 0.105(10) 0.099(10) 0.097(10) -0.051(9) -0.010(8) 0.037(8)
C62 0.104(11) 0.102(11) 0.165(16) 0.058(11) -0.052(10) -0.048(9)
F1 0.105(5) 0.088(5) 0.092(6) 0.009(4) -0.004(4) 0.046(4)
F2 0.113(6) 0.130(6) 0.149(8) -0.046(6) 0.034(6) 0.057(6)
F3 0.129(6) 0.149(7) 0.093(6) -0.059(5) 0.057(5) -0.028(5)
F4 0.122(6) 0.122(6) 0.044(5) 0.009(4) 0.007(4) -0.032(5)
F5 0.078(4) 0.082(4) 0.061(4) 0.013(4) 0.000(4) 0.014(4)
F6 0.087(5) 0.058(4) 0.091(5) 0.007(3) 0.009(4) -0.006(3)
F7 0.124(6) 0.063(4) 0.074(5) -0.008(4) 0.016(4) -0.034(4)
F8 0.109(5) 0.106(5) 0.085(5) -0.012(4) -0.012(4) -0.069(5)
F9 0.077(5) 0.161(7) 0.157(8) -0.002(6) -0.059(6) -0.034(5)
F10 0.081(5) 0.080(5) 0.148(7) 0.009(5) -0.037(5) -0.011(4)
F11 0.102(5) 0.088(4) 0.045(4) -0.003(3) -0.014(3) 0.040(4)
F12 0.138(6) 0.093(5) 0.045(4) 0.001(4) -0.013(4) 0.000(4)
F13 0.105(5) 0.108(6) 0.069(5) -0.018(4) 0.031(4) -0.018(4)
F14 0.072(5) 0.134(6) 0.107(6) -0.011(5) 0.034(4) 0.019(5)
F15 0.063(4) 0.119(5) 0.080(5) 0.008(4) -0.009(4) 0.029(4)

loop_
_atom_type_symbol
_atom_type_description
_atom_type_scat_dispersion_real
_atom_type_scat_dispersion_imag
_atom_type_scat_source
C C 0.0033 0.0016 'International Tables Vol C Tables 4.2.6.8 and 6.1.1.4'
H H 0.0000 0.0000 'International Tables Vol C Tables 4.2.6.8 and 6.1.1.4'
N N 0.0061 0.0033 'International Tables Vol C Tables 4.2.6.8 and 6.1.1.4'
O O 0.0106 0.0060 'International Tables Vol C Tables 4.2.6.8 and 6.1.1.4'
F F 0.0171 0.0103 'International Tables Vol C Tables 4.2.6.8 and 6.1.1.4'

loop_
_geom_angle_atom_site_label_1
_geom_angle_atom_site_label_2
_geom_angle_atom_site_label_3
_geom_angle
C10 N1 C7 108.9(8)
C5 N2 C2 107.4(7)
C17 N3 C20 110.5(8)
C12 N4 C15 108.2(7)
C47 O1 C44 119.5(7)
C2 C1 C20 124.4(8)
C2 C1 C39 116.7(8)
C20 C1 C39 118.9(9)
C1 C2 N2 125.8(8)
C1 C2 C3 125.3(9)
N2 C2 C3 108.8(8)
C4 C3 C2 107.9(8)
C3 C4 C5 107.9(8)
N2 C5 C6 125.3(9)
N2 C5 C4 108.0(8)
C6 C5 C4 126.8(10)
C7 C6 C5 126.1(9)
C7 C6 C21 117.0(8)
C5 C6 C21 116.9(9)
C6 C7 N1 127.8(8)
C6 C7 C8 124.5(10)
N1 C7 C8 107.6(9)
C9 C8 C7 106.3(9)
C8 C9 C10 109.0(9)
N1 C10 C11 124.2(9)
N1 C10 C9 108.1(9)
C11 C10 C9 127.7(9)
C12 C11 C10 127.0(8)
C12 C11 C27 118.7(9)
C10 C11 C27 114.3(9)
N4 C12 C11 124.4(8)
N4 C12 C13 109.2(8)
C11 C12 C13 126.3(9)
C14 C13 C12 107.9(9)
C13 C14 C15 108.6(9)
C16 C15 N4 126.0(8)
C16 C15 C14 127.8(10)
N4 C15 C14 106.2(8)
C15 C16 C17 127.9(9)
C15 C16 C33 116.5(8)
C17 C16 C33 115.5(9)
N3 C17 C16 126.2(9)
N3 C17 C18 107.1(8)
C16 C17 C18 126.4(10)
C19 C18 C17 108.3(9)
C18 C19 C20 107.4(8)
C1 C20 N3 128.0(9)
C1 C20 C19 125.1(9)
N3 C20 C19 106.7(9)
C22 C21 C26 114.1(10)
C22 C21 C6 124.6(10)
C26 C21 C6 121.3(10)
C23 C22 F1 118.9(12)
C23 C22 C21 125.1(13)
F1 C22 C21 116.0(11)
F2 C23 C22 120.3(16)
F2 C23 C24 121.7(13)
C22 C23 C24 117.8(12)
F3 C24 C25 120.7(16)
F3 C24 C23 119.0(15)
C25 C24 C23 120.3(12)
C24 C25 F4 119.4(13)
C24 C25 C26 121.1(13)
F4 C25 C26 119.5(12)
F5 C26 C25 119.9(11)
F5 C26 C21 118.6(10)
C25 C26 C21 121.5(11)
C28 C27 C32 115.1(10)
C28 C27 C11 121.6(10)
C32 C27 C11 123.3(10)
F6 C28 C27 120.9(9)
F6 C28 C29 117.0(11)
C27 C28 C29 122.0(11)
F7 C29 C30 122.0(11)
F7 C29 C28 119.0(13)
C30 C29 C28 118.6(11)
F8 C30 C31 123.3(13)
F8 C30 C29 116.1(13)
C31 C30 C29 120.4(11)
F9 C31 C32 124.7(14)
F9 C31 C30 117.4(12)
C32 C31 C30 117.9(12)
F10 C32 C31 116.7(12)
F10 C32 C27 117.7(9)
C31 C32 C27 125.6(12)
C34 C33 C38 114.4(10)
C34 C33 C16 122.7(10)
C38 C33 C16 122.8(10)
F15 C34 C33 118.8(11)
F15 C34 C35 117.1(12)
C33 C34 C35 124.1(11)
F14 C35 C36 121.1(12)
F14 C35 C34 120.5(13)
C36 C35 C34 118.3(11)
C37 C36 C35 121.3(11)
C37 C36 F13 118.9(12)
C35 C36 F13 119.7(11)
C36 C37 F12 121.3(11)
C36 C37 C38 120.0(10)
F12 C37 C38 118.7(10)
F11 C38 C33 117.9(10)
F11 C38 C37 120.2(10)
C33 C38 C37 121.8(10)
C44 C39 C40 116.1(9)
C44 C39 C1 122.5(8)
C40 C39 C1 121.4(8)
C39 C40 C41 123.5(9)
C42 C41 C40 115.4(10)
C42 C41 C53 121.9(10)
C40 C41 C53 122.7(9)
C41 C42 C43 125.0(9)
C44 C43 C42 114.6(9)
C44 C43 C45 122.0(9)
C42 C43 C45 123.3(9)
C39 C44 C43 125.3(9)
C39 C44 O1 115.0(9)
C43 C44 O1 119.6(9)
C62 C45 C43 112.2(10)
C62 C45 C46 109.9(9)
C43 C45 C46 111.2(9)
C62 C45 C61 106.7(11)
C43 C45 C61 109.7(9)
C46 C45 C61 107.0(10)
C51 C46 C47 118.2(9)
C51 C46 C45 122.4(9)
C47 C46 C45 119.3(9)
C46 C47 O1 122.7(9)
C46 C47 C48 121.5(9)
O1 C47 C48 115.8(8)
C47 C48 C49 116.6(9)
C47 C48 C52 124.4(9)
C49 C48 C52 118.9(9)
C50 C49 C48 123.4(10)
C49 C50 C51 116.3(9)
C49 C50 C57 123.6(11)
C51 C50 C57 120.1(10)
C46 C51 C50 123.9(9)
O3 C52 O2 114.8(10)
O3 C52 C48 121.6(10)
O2 C52 C48 123.7(10)
C41 C53 C54 107.3(10)
C41 C53 C56 107.2(11)
C54 C53 C56 113.0(13)
C41 C53 C55 112.8(9)
C54 C53 C55 107.9(12)
C56 C53 C55 108.7(11)
C50 C57 C60 112.4(10)
C50 C57 C59 110.4(9)
C60 C57 C59 108.1(11)
C50 C57 C58 109.1(10)
C60 C57 C58 108.7(11)
C59 C57 C58 108.0(9)

loop_
_geom_bond_atom_site_label_1
_geom_bond_atom_site_label_2
_geom_bond_distance
N1 C10 1.365(11)
N1 C7 1.372(12)
N2 C5 1.366(12)
N2 C2 1.395(10)
N3 C17 1.362(12)
N3 C20 1.385(12)
N4 C12 1.342(11)
N4 C15 1.400(12)
O1 C47 1.382(11)
O1 C44 1.416(11)
O2 C52 1.305(12)
O3 C52 1.256(11)
C1 C2 1.380(12)
C1 C20 1.384(13)
C1 C39 1.476(12)
C2 C3 1.412(12)
C3 C4 1.347(12)
C4 C5 1.446(13)
C5 C6 1.398(12)
C6 C7 1.362(13)
C6 C21 1.491(13)
C7 C8 1.460(13)
C8 C9 1.354(13)
C9 C10 1.421(13)
C10 C11 1.402(13)
C11 C12 1.398(13)
C11 C27 1.505(13)
C12 C13 1.429(12)
C13 C14 1.323(12)
C14 C15 1.445(12)
C15 C16 1.360(12)
C16 C17 1.367(12)
C16 C33 1.495(14)
C17 C18 1.440(13)
C18 C19 1.374(13)
C19 C20 1.445(14)
C21 C22 1.385(15)
C21 C26 1.416(15)
C22 C23 1.362(17)
C22 F1 1.363(13)
C23 F2 1.318(14)
C23 C24 1.392(19)
C24 F3 1.331(14)
C24 C25 1.337(17)
C25 F4 1.345(13)
C25 C26 1.377(15)
C26 F5 1.341(11)
C27 C28 1.373(13)
C27 C32 1.399(14)
C28 F6 1.350(11)
C28 C29 1.390(14)
C29 F7 1.356(12)
C29 C30 1.389(16)
C30 F8 1.358(12)
C30 C31 1.383(16)
C31 F9 1.295(13)
C31 C32 1.322(15)
C32 F10 1.322(11)
C33 C34 1.366(15)
C33 C38 1.378(14)
C34 F15 1.359(12)
C34 C35 1.373(16)
C35 F14 1.342(13)
C35 C36 1.345(16)
C36 C37 1.312(14)
C36 F13 1.356(12)
C37 F12 1.341(11)
C37 C38 1.394(15)
C38 F11 1.342(11)
C39 C44 1.355(12)
C39 C40 1.388(12)
C40 C41 1.399(12)
C41 C42 1.357(13)
C41 C53 1.524(14)
C42 C43 1.402(13)
C43 C44 1.376(12)
C43 C45 1.511(14)
C45 C62 1.511(16)
C45 C46 1.540(14)
C45 C61 1.596(17)
C46 C51 1.370(13)
C46 C47 1.371(12)
C47 C48 1.400(12)
C48 C49 1.406(13)
C48 C52 1.445(14)
C49 C50 1.365(13)
C50 C51 1.380(13)
C50 C57 1.516(14)
C53 C54 1.53(2)
C53 C56 1.536(19)
C53 C55 1.540(15)
C57 C60 1.522(15)
C57 C59 1.531(15)
C57 C58 1.591(17)

loop_
_cod_related_entry_id
_cod_related_entry_database
_cod_related_entry_code
1 ChemSpider 30653010
